data_4130201
loop_
_publ_author_name
'Liu, Ren-Rong'
'Li, Bao-Le'
'Lu, Jun'
'Shen, Chong'
'Gao, Jian-Rong'
'Jia, Yi-Xia'

_publ_section_title
;
 Palladium/l-Proline-Catalyzed Enantioselective \a-Arylative
 Desymmetrization of Cyclohexanones.
;
_journal_issue 16
_journal_name_full 'Journal of the American Chemical Society'
_journal_page_first 5198
_journal_page_last 5201
_journal_paper_doi 10.1021/jacs.6b01214
_journal_volume 138
_journal_year 2016
_chemical_absolute_configuration ad
_chemical_formula_sum 'C19 H18 Br N O'
_chemical_formula_weight 356.25
_space_group_IT_number 19
_space_group_name_Hall 'P 2ac 2ab'
_space_group_name_H-M_alt 'P 21 21 21'
_symmetry_cell_setting orthorhombic
_symmetry_space_group_name_H-M 'P 21 21 21'
_atom_sites_solution_hydrogens geom
_atom_sites_solution_primary direct
_atom_sites_solution_secondary difmap
_audit_creation_method SHELXL-97
_cell_angle_alpha 90.00
_cell_angle_beta 90.00
_cell_angle_gamma 90.00
_cell_formula_units_Z 4
_cell_length_a 8.8403(7)
_cell_length_b 9.8113(7)
_cell_length_c 18.8722(14)
_cell_measurement_temperature 296(2)
_cell_volume 1636.9(2)
_computing_structure_refinement 'SHELXL-97 (Sheldrick, 2008)'
_computing_structure_solution 'SHELXS-97 (Sheldrick, 2008)'
_diffrn_ambient_temperature 296(2)
_diffrn_measured_fraction_theta_full 1.000
_diffrn_measured_fraction_theta_max 1.000
_diffrn_measurement_device_type 'Bruker Smart Apex II'
_diffrn_radiation_monochromator graphite
_diffrn_radiation_source 'fine-focus sealed tube'
_diffrn_radiation_type MoK\a
_diffrn_radiation_wavelength 0.71073
_diffrn_reflns_av_R_equivalents 0.0562
_diffrn_reflns_av_sigmaI/netI 0.0411
_diffrn_reflns_limit_h_max 10
_diffrn_reflns_limit_h_min -10
_diffrn_reflns_limit_k_max 10
_diffrn_reflns_limit_k_min -11
_diffrn_reflns_limit_l_max 21
_diffrn_reflns_limit_l_min -22
_diffrn_reflns_number 19250
_diffrn_reflns_theta_full 24.99
_diffrn_reflns_theta_max 24.99
_diffrn_reflns_theta_min 2.16
_exptl_absorpt_coefficient_mu 2.513
_exptl_absorpt_correction_T_max 0.5397
_exptl_absorpt_correction_T_min 0.3911
_exptl_absorpt_correction_type multi-scan
_exptl_absorpt_process_details sadabs
_exptl_crystal_colour colorless
_exptl_crystal_density_diffrn 1.446
_exptl_crystal_density_method 'not measured'
_exptl_crystal_description block
_exptl_crystal_F_000 728
_exptl_crystal_size_max 0.46
_exptl_crystal_size_mid 0.32
_exptl_crystal_size_min 0.28
_refine_diff_density_max 0.263
_refine_diff_density_min -0.291
_refine_diff_density_rms 0.034
_refine_ls_abs_structure_details 'Flack H D (1983), Acta Cryst. A39, 876-881'
_refine_ls_abs_structure_Flack 0.016(18)
_refine_ls_extinction_method none
_refine_ls_goodness_of_fit_ref 1.018
_refine_ls_hydrogen_treatment constr
_refine_ls_matrix_type full
_refine_ls_number_parameters 199
_refine_ls_number_reflns 2890
_refine_ls_number_restraints 0
_refine_ls_restrained_S_all 1.018
_refine_ls_R_factor_all 0.0879
_refine_ls_R_factor_gt 0.0396
_refine_ls_shift/su_max 0.000
_refine_ls_shift/su_mean 0.000
_refine_ls_structure_factor_coef Fsqd
_refine_ls_weighting_details 'calc w=1/[\s^2^(Fo^2^)+(0.0268P)^2^+0.5292P] where P=(Fo^2^+2Fc^2^)/3'
_refine_ls_weighting_scheme calc
_refine_ls_wR_factor_gt 0.0757
_refine_ls_wR_factor_ref 0.0909
_reflns_number_gt 1693
_reflns_number_total 2890
_reflns_threshold_expression >2sigma(I)
_cod_data_source_file ja6b01214_si_002.cif
_cod_data_source_block z
_cod_depositor_comments
;
The following automatic conversions were performed:

data item '_symmetry_cell_setting' value 'Orthorhombic' was changed
to 'orthorhombic' in accordance with the
/home/saulius/struct/COD-crude-data/automatic-downloads/DataCite-retrospective/ACS/depositions/lib/dictionaries/cif_core.dic
dictionary named 'cif_core.dic' version 2.4.2 last updated on
2011-04-26.

Automatic conversion script
Id: cif_fix_values 6909 2019-04-08 15:41:33Z antanas 
;
_cod_original_sg_symbol_H-M P2(1)2(1)2(1)
_cod_database_code 4130201

loop_
_symmetry_equiv_pos_as_xyz
'x, y, z'
'-x+1/2, -y, z+1/2'
'-x, y+1/2, -z+1/2'
'x+1/2, -y+1/2, -z'

loop_
_atom_site_label
_atom_site_type_symbol
_atom_site_fract_x
_atom_site_fract_y
_atom_site_fract_z
_atom_site_U_iso_or_equiv
_atom_site_adp_type
_atom_site_occupancy
_atom_site_symmetry_multiplicity
_atom_site_calc_flag
_atom_site_refinement_flags
Br1 Br 0.48791(6) 0.25916(6) 0.00587(2) 0.1156(2) Uani 1 1 d .
O1 O -0.0196(4) 0.4102(4) -0.2137(2) 0.1477(15) Uani 1 1 d .
N1 N 0.4575(4) 0.3576(3) -0.3117(2) 0.0779(10) Uani 1 1 d .
C1 C 0.6908(6) 0.1930(5) -0.3797(3) 0.0898(16) Uani 1 1 d .
H1A H 0.6180 0.1518 -0.3512 0.108 Uiso 1 1 calc R
C2 C 0.7957(7) 0.1134(5) -0.4140(3) 0.0956(17) Uani 1 1 d .
H2A H 0.7939 0.0192 -0.4085 0.115 Uiso 1 1 calc R
C3 C 0.9024(6) 0.1726(7) -0.4559(3) 0.0964(16) Uani 1 1 d .
H3A H 0.9735 0.1189 -0.4791 0.116 Uiso 1 1 calc R
C4 C 0.9049(7) 0.3112(8) -0.4639(3) 0.1096(19) Uani 1 1 d .
H4A H 0.9779 0.3521 -0.4923 0.132 Uiso 1 1 calc R
C5 C 0.7993(7) 0.3891(5) -0.4299(3) 0.0954(17) Uani 1 1 d .
H5A H 0.8004 0.4831 -0.4362 0.114 Uiso 1 1 calc R
C6 C 0.6915(5) 0.3321(5) -0.3867(3) 0.0722(13) Uani 1 1 d .
C7 C 0.5802(5) 0.4243(4) -0.3503(3) 0.0911(15) Uani 1 1 d .
H7A H 0.6354 0.4815 -0.3173 0.109 Uiso 1 1 calc R
H7B H 0.5358 0.4838 -0.3857 0.109 Uiso 1 1 calc R
C8 C 0.3197(6) 0.3342(4) -0.3512(3) 0.0865(14) Uani 1 1 d .
H8A H 0.3468 0.3034 -0.3989 0.104 Uiso 1 1 calc R
C9 C 0.2251(6) 0.4640(5) -0.3577(4) 0.1110(19) Uani 1 1 d .
H9A H 0.2861 0.5351 -0.3791 0.133 Uiso 1 1 calc R
H9B H 0.1397 0.4468 -0.3887 0.133 Uiso 1 1 calc R
C10 C 0.1682(6) 0.5124(5) -0.2871(4) 0.1165(18) Uani 1 1 d .
H10A H 0.2515 0.5521 -0.2608 0.140 Uiso 1 1 calc R
H10B H 0.0933 0.5832 -0.2946 0.140 Uiso 1 1 calc R
C11 C 0.0994(5) 0.4006(6) -0.2442(3) 0.1029(17) Uani 1 1 d .
C12 C 0.1922(4) 0.2695(5) -0.2402(2) 0.0789(12) Uani 1 1 d .
H12A H 0.1337 0.1987 -0.2159 0.095 Uiso 1 1 calc R
C13 C 0.3388(4) 0.2938(3) -0.2013(2) 0.0626(10) Uani 1 1 d .
C14 C 0.3478(4) 0.2731(4) -0.1290(2) 0.0704(11) Uani 1 1 d .
H14A H 0.2620 0.2464 -0.1041 0.085 Uiso 1 1 calc R
C15 C 0.4826(5) 0.2916(4) -0.0934(2) 0.0761(11) Uani 1 1 d .
C16 C 0.6090(5) 0.3288(4) -0.1302(3) 0.0794(13) Uani 1 1 d .
H16A H 0.7002 0.3400 -0.1063 0.095 Uiso 1 1 calc R
C17 C 0.6030(4) 0.3499(4) -0.2024(3) 0.0794(13) Uani 1 1 d .
H17A H 0.6903 0.3748 -0.2266 0.095 Uiso 1 1 calc R
C18 C 0.4681(5) 0.3345(4) -0.2396(3) 0.0666(11) Uani 1 1 d .
C19 C 0.2292(5) 0.2230(4) -0.3154(2) 0.0884(13) Uani 1 1 d .
H19A H 0.2873 0.1392 -0.3141 0.106 Uiso 1 1 calc R
H19B H 0.1366 0.2061 -0.3416 0.106 Uiso 1 1 calc R

loop_
_atom_site_aniso_label
_atom_site_aniso_U_11
_atom_site_aniso_U_22
_atom_site_aniso_U_33
_atom_site_aniso_U_23
_atom_site_aniso_U_13
_atom_site_aniso_U_12
Br1 0.1131(4) 0.1279(4) 0.1059(4) -0.0116(4) -0.0186(3) -0.0095(4)
O1 0.052(2) 0.171(3) 0.220(4) -0.052(3) 0.010(3) 0.003(2)
N1 0.068(2) 0.061(2) 0.105(3) 0.009(2) 0.017(2) -0.0038(18)
C1 0.082(3) 0.083(4) 0.104(4) 0.026(3) 0.021(3) 0.009(3)
C2 0.097(5) 0.084(3) 0.106(4) 0.018(3) 0.008(4) 0.018(3)
C3 0.077(4) 0.124(5) 0.088(4) -0.006(4) -0.002(3) 0.007(4)
C4 0.092(4) 0.133(6) 0.104(4) -0.006(4) 0.026(3) -0.036(4)
C5 0.104(5) 0.089(3) 0.094(4) -0.001(3) 0.020(3) -0.036(3)
C6 0.070(3) 0.068(3) 0.079(3) 0.009(3) -0.001(3) -0.010(3)
C7 0.093(3) 0.064(3) 0.117(4) 0.019(3) 0.015(3) -0.007(3)
C8 0.101(4) 0.065(3) 0.094(4) 0.005(3) -0.003(3) -0.009(3)
C9 0.093(4) 0.084(4) 0.156(6) 0.026(4) -0.032(4) 0.001(3)
C10 0.086(4) 0.077(4) 0.187(6) -0.001(4) -0.019(4) 0.025(3)
C11 0.045(3) 0.123(5) 0.140(5) -0.034(4) -0.012(3) 0.000(3)
C12 0.055(2) 0.080(3) 0.102(3) 0.003(3) -0.002(2) -0.016(3)
C13 0.049(2) 0.044(2) 0.095(3) -0.002(2) 0.008(2) 0.0000(17)
C14 0.056(2) 0.056(3) 0.100(3) -0.006(3) 0.010(2) -0.009(2)
C15 0.068(3) 0.060(3) 0.100(3) -0.012(2) -0.005(3) 0.004(2)
C16 0.056(3) 0.059(3) 0.124(4) -0.004(3) -0.014(3) 0.008(2)
C17 0.047(2) 0.057(3) 0.134(5) 0.007(3) 0.010(3) -0.004(2)
C18 0.055(3) 0.045(2) 0.100(3) -0.005(2) 0.004(2) 0.0008(19)
C19 0.098(3) 0.064(3) 0.103(4) 0.001(3) -0.015(3) -0.013(3)

loop_
_atom_type_symbol
_atom_type_description
_atom_type_scat_dispersion_real
_atom_type_scat_dispersion_imag
_atom_type_scat_source
C C 0.0033 0.0016 'International Tables Vol C Tables 4.2.6.8 and 6.1.1.4'
H H 0.0000 0.0000 'International Tables Vol C Tables 4.2.6.8 and 6.1.1.4'
N N 0.0061 0.0033 'International Tables Vol C Tables 4.2.6.8 and 6.1.1.4'
O O 0.0106 0.0060 'International Tables Vol C Tables 4.2.6.8 and 6.1.1.4'
Br Br -0.2901 2.4595 'International Tables Vol C Tables 4.2.6.8 and 6.1.1.4'

loop_
_geom_angle_atom_site_label_1
_geom_angle_atom_site_label_2
_geom_angle_atom_site_label_3
_geom_angle
C18 N1 C8 122.6(4)
C18 N1 C7 120.9(4)
C8 N1 C7 116.0(4)
C6 C1 C2 121.1(5)
C6 C1 H1A 119.4
C2 C1 H1A 119.4
C3 C2 C1 119.9(5)
C3 C2 H2A 120.0
C1 C2 H2A 120.0
C2 C3 C4 120.0(6)
C2 C3 H3A 120.0
C4 C3 H3A 120.0
C5 C4 C3 119.5(6)
C5 C4 H4A 120.2
C3 C4 H4A 120.2
C4 C5 C6 121.7(5)
C4 C5 H5A 119.1
C6 C5 H5A 119.1
C1 C6 C5 117.8(5)
C1 C6 C7 123.5(5)
C5 C6 C7 118.8(4)
N1 C7 C6 116.4(4)
N1 C7 H7A 108.2
C6 C7 H7A 108.2
N1 C7 H7B 108.2
C6 C7 H7B 108.2
H7A C7 H7B 107.3
N1 C8 C19 109.3(4)
N1 C8 C9 111.7(4)
C19 C8 C9 110.3(4)
N1 C8 H8A 108.5
C19 C8 H8A 108.5
C9 C8 H8A 108.5
C10 C9 C8 112.1(4)
C10 C9 H9A 109.2
C8 C9 H9A 109.2
C10 C9 H9B 109.2
C8 C9 H9B 109.2
H9A C9 H9B 107.9
C11 C10 C9 112.7(5)
C11 C10 H10A 109.1
C9 C10 H10A 109.1
C11 C10 H10B 109.1
C9 C10 H10B 109.1
H10A C10 H10B 107.8
O1 C11 C10 124.0(6)
O1 C11 C12 120.8(6)
C10 C11 C12 115.2(4)
C13 C12 C19 108.4(3)
C13 C12 C11 110.6(4)
C19 C12 C11 108.7(4)
C13 C12 H12A 109.7
C19 C12 H12A 109.7
C11 C12 H12A 109.7
C14 C13 C18 120.0(4)
C14 C13 C12 120.5(4)
C18 C13 C12 119.5(4)
C15 C14 C13 120.7(4)
C15 C14 H14A 119.6
C13 C14 H14A 119.6
C16 C15 C14 119.6(4)
C16 C15 Br1 121.7(4)
C14 C15 Br1 118.6(4)
C15 C16 C17 120.7(4)
C15 C16 H16A 119.6
C17 C16 H16A 119.6
C16 C17 C18 121.0(4)
C16 C17 H17A 119.5
C18 C17 H17A 119.5
N1 C18 C17 122.5(4)
N1 C18 C13 119.7(4)
C17 C18 C13 117.8(4)
C8 C19 C12 108.2(4)
C8 C19 H19A 110.1
C12 C19 H19A 110.1
C8 C19 H19B 110.1
C12 C19 H19B 110.1
H19A C19 H19B 108.4

loop_
_geom_bond_atom_site_label_1
_geom_bond_atom_site_label_2
_geom_bond_distance
Br1 C15 1.901(4)
O1 C11 1.203(5)
N1 C18 1.383(5)
N1 C8 1.447(5)
N1 C7 1.462(5)
C1 C6 1.372(5)
C1 C2 1.375(6)
C1 H1A 0.9300
C2 C3 1.361(7)
C2 H2A 0.9300
C3 C4 1.369(7)
C3 H3A 0.9300
C4 C5 1.366(7)
C4 H4A 0.9300
C5 C6 1.373(6)
C5 H5A 0.9300
C6 C7 1.503(6)
C7 H7A 0.9700
C7 H7B 0.9700
C8 C19 1.512(6)
C8 C9 1.529(6)
C8 H8A 0.9800
C9 C10 1.501(7)
C9 H9A 0.9700
C9 H9B 0.9700
C10 C11 1.493(8)
C10 H10A 0.9700
C10 H10B 0.9700
C11 C12 1.528(7)
C12 C13 1.508(5)
C12 C19 1.527(6)
C12 H12A 0.9800
C13 C14 1.382(5)
C13 C18 1.410(5)
C14 C15 1.380(5)
C14 H14A 0.9300
C15 C16 1.366(6)
C16 C17 1.378(6)
C16 H16A 0.9300
C17 C18 1.392(6)
C17 H17A 0.9300
C19 H19A 0.9700
C19 H19B 0.9700

loop_
_geom_torsion_atom_site_label_1
_geom_torsion_atom_site_label_2
_geom_torsion_atom_site_label_3
_geom_torsion_atom_site_label_4
_geom_torsion
C6 C1 C2 C3 -0.2(9)
C1 C2 C3 C4 0.0(9)
C2 C3 C4 C5 -0.4(10)
C3 C4 C5 C6 1.1(9)
C2 C1 C6 C5 0.9(9)
C2 C1 C6 C7 -179.7(5)
C4 C5 C6 C1 -1.4(8)
C4 C5 C6 C7 179.2(5)
C18 N1 C7 C6 95.9(5)
C8 N1 C7 C6 -91.8(5)
C1 C6 C7 N1 -6.3(8)
C5 C6 C7 N1 173.1(4)
C18 N1 C8 C19 -28.4(5)
C7 N1 C8 C19 159.4(4)
C18 N1 C8 C9 93.9(5)
C7 N1 C8 C9 -78.3(5)
N1 C8 C9 C10 -65.0(6)
C19 C8 C9 C10 56.8(6)
C8 C9 C10 C11 -47.5(6)
C9 C10 C11 O1 -133.6(5)
C9 C10 C11 C12 47.2(6)
O1 C11 C12 C13 -113.9(5)
C10 C11 C12 C13 65.4(6)
O1 C11 C12 C19 127.2(5)
C10 C11 C12 C19 -53.6(5)
C19 C12 C13 C14 -149.1(4)
C11 C12 C13 C14 91.8(5)
C19 C12 C13 C18 29.2(5)
C11 C12 C13 C18 -89.9(5)
C18 C13 C14 C15 -0.1(6)
C12 C13 C14 C15 178.3(3)
C13 C14 C15 C16 -1.0(6)
C13 C14 C15 Br1 -179.2(3)
C14 C15 C16 C17 0.9(6)
Br1 C15 C16 C17 179.1(3)
C15 C16 C17 C18 0.3(6)
C8 N1 C18 C17 176.4(4)
C7 N1 C18 C17 -11.8(6)
C8 N1 C18 C13 -3.7(5)
C7 N1 C18 C13 168.2(3)
C16 C17 C18 N1 178.6(4)
C16 C17 C18 C13 -1.3(6)
C14 C13 C18 N1 -178.7(3)
C12 C13 C18 N1 2.9(5)
C14 C13 C18 C17 1.2(5)
C12 C13 C18 C17 -177.1(4)
N1 C8 C19 C12 59.9(5)
C9 C8 C19 C12 -63.3(5)
C13 C12 C19 C8 -60.1(5)
C11 C12 C19 C8 60.3(4)
